data_7023872
loop_
_publ_author_name
'Cadranel, Alejandro'
'Aramburu Tro\<selj, Bruno M'
'Yamazaki, Shiori'
'Albor\'es, Pablo'
'Kleiman, Valeria D.'
'Baraldo, Luis M.'

_publ_section_title
;
 Emissive cyanide-bridged bimetallic compounds as building blocks for
 polymeric antennae.
;
_journal_issue 48
_journal_name_full 'Dalton transactions (Cambridge, England : 2003)'
_journal_page_first 16723
_journal_page_last 16732
_journal_paper_doi 10.1039/c3dt51164b
_journal_volume 42
_journal_year 2013
_chemical_formula_sum 'C55 H39 N11 O4.5 Os P Ru'
_chemical_formula_weight 1248.21
_chemical_name_systematic
;
?
;
_space_group_IT_number 2
_symmetry_cell_setting triclinic
_symmetry_space_group_name_Hall '-P 1'
_symmetry_space_group_name_H-M 'P -1'
_atom_sites_solution_hydrogens geom
_atom_sites_solution_primary direct
_atom_sites_solution_secondary difmap
_audit_creation_method SHELXL-97
_cell_angle_alpha 101.641(3)
_cell_angle_beta 96.360(3)
_cell_angle_gamma 114.494(4)
_cell_formula_units_Z 2
_cell_length_a 12.9482(5)
_cell_length_b 13.3888(5)
_cell_length_c 17.3370(6)
_cell_measurement_reflns_used 49359
_cell_measurement_temperature 298(2)
_cell_measurement_theta_max 27.4246
_cell_measurement_theta_min 3.5921
_cell_volume 2614.3(2)
_computing_structure_refinement 'SHELXL-97 (Sheldrick, 1997)'
_diffrn_ambient_temperature 298(2)
_diffrn_detector_area_resol_mean 16.1158
_diffrn_measured_fraction_theta_full 0.997
_diffrn_measured_fraction_theta_max 0.997
_diffrn_measurement_device_type 'Xcalibur, Eos, Gemini'
_diffrn_measurement_method '\w scans'
_diffrn_radiation_monochromator graphite
_diffrn_radiation_source 'fine-focus sealed tube'
_diffrn_radiation_type MoK\a
_diffrn_radiation_wavelength 0.7107
_diffrn_reflns_av_R_equivalents 0.0799
_diffrn_reflns_av_sigmaI/netI 0.0304
_diffrn_reflns_limit_h_max 16
_diffrn_reflns_limit_h_min -16
_diffrn_reflns_limit_k_max 17
_diffrn_reflns_limit_k_min -17
_diffrn_reflns_limit_l_max 22
_diffrn_reflns_limit_l_min -22
_diffrn_reflns_number 113812
_diffrn_reflns_theta_full 27.00
_diffrn_reflns_theta_max 27.00
_diffrn_reflns_theta_min 3.60
_exptl_absorpt_coefficient_mu 2.805
_exptl_absorpt_correction_T_max 0.812
_exptl_absorpt_correction_T_min 0.393
_exptl_absorpt_correction_type analytical
_exptl_absorpt_process_details
;
CrysAlisPro, Oxford Diffraction Ltd.,
Version 1.171.33.51 (release 27-10-2009 CrysAlis171 .NET)
(compiled Oct 27 2009,12:04:35)
Analytical numeric absorption correction using a multifaceted crystal
model based on expressions derived by R.C. Clark & J.S. Reid.
(Clark, R. C. & Reid, J. S. (1995). Acta Cryst. A51, 887-897)
;
_exptl_crystal_colour 'dark red'
_exptl_crystal_density_diffrn 1.586
_exptl_crystal_density_method 'not measured'
_exptl_crystal_description prism
_exptl_crystal_F_000 1234
_exptl_crystal_size_max 0.47
_exptl_crystal_size_mid 0.34
_exptl_crystal_size_min 0.08
_refine_diff_density_max 1.427
_refine_diff_density_min -1.843
_refine_diff_density_rms 0.114
_refine_ls_extinction_method none
_refine_ls_goodness_of_fit_ref 1.063
_refine_ls_hydrogen_treatment constr
_refine_ls_matrix_type full
_refine_ls_number_parameters 651
_refine_ls_number_reflns 11376
_refine_ls_number_restraints 0
_refine_ls_restrained_S_all 1.063
_refine_ls_R_factor_all 0.0535
_refine_ls_R_factor_gt 0.0375
_refine_ls_shift/su_max 0.001
_refine_ls_shift/su_mean 0.000
_refine_ls_structure_factor_coef Fsqd
_refine_ls_weighting_details 'calc w=1/[\s^2^(Fo^2^)+(0.0652P)^2^+2.8946P] where P=(Fo^2^+2Fc^2^)/3'
_refine_ls_weighting_scheme calc
_refine_ls_wR_factor_gt 0.0993
_refine_ls_wR_factor_ref 0.1113
_reflns_number_gt 9282
_reflns_number_total 11376
_reflns_threshold_expression >2sigma(I)
_cod_data_source_file c3dt51164b.txt
_cod_data_source_block 6a
_cod_original_cell_volume 2614.29(17)
_cod_original_formula_sum 'C55 H39 N11 O4.50 Os P Ru'
_cod_database_code 7023872

loop_
_symmetry_equiv_pos_as_xyz
'x, y, z'
'-x, -y, -z'

loop_
_atom_site_label
_atom_site_type_symbol
_atom_site_fract_x
_atom_site_fract_y
_atom_site_fract_z
_atom_site_U_iso_or_equiv
_atom_site_adp_type
_atom_site_occupancy
_atom_site_symmetry_multiplicity
_atom_site_calc_flag
_atom_site_refinement_flags
_atom_site_disorder_assembly
_atom_site_disorder_group
C1 C 0.1214(4) 0.3549(4) 0.6775(3) 0.0376(9) Uani 1 1 d . . .
C5 C 0.2387(4) 0.4193(4) 0.8426(3) 0.0469(11) Uani 1 1 d . . .
C3 C 0.2486(4) 0.2318(4) 0.7257(3) 0.0468(11) Uani 1 1 d . . .
C4 C 0.4544(4) 0.4479(4) 0.7937(3) 0.0496(11) Uani 1 1 d . . .
C2 C 0.3372(4) 0.3832(4) 0.6246(3) 0.0478(11) Uani 1 1 d . . .
C7 C -0.0730(4) 0.3496(4) 0.8081(3) 0.0476(11) Uani 1 1 d . . .
H7 H -0.0012 0.3548 0.8004 0.057 Uiso 1 1 calc R . .
C6 C 0.3313(5) 0.5667(4) 0.7358(3) 0.0501(11) Uani 1 1 d . . .
C8 C -0.0861(5) 0.3815(5) 0.8860(3) 0.0574(13) Uani 1 1 d . . .
H8 H -0.0247 0.4058 0.9298 0.069 Uiso 1 1 calc R . .
C9 C -0.1908(6) 0.3766(5) 0.8978(3) 0.0636(14) Uani 1 1 d . . .
H9 H -0.2007 0.3996 0.9497 0.076 Uiso 1 1 calc R . .
C10 C -0.2821(5) 0.3369(5) 0.8315(3) 0.0579(13) Uani 1 1 d . . .
H10 H -0.3539 0.3328 0.8382 0.070 Uiso 1 1 calc R . .
C11 C -0.2641(4) 0.3040(4) 0.7558(3) 0.0445(10) Uani 1 1 d . . .
C12 C -0.3562(4) 0.2549(4) 0.6816(3) 0.0435(10) Uani 1 1 d . . .
C13 C -0.4694(5) 0.2376(5) 0.6803(3) 0.0563(12) Uani 1 1 d . . .
H13 H -0.4904 0.2621 0.7275 0.068 Uiso 1 1 calc R . .
C14 C -0.5499(5) 0.1847(5) 0.6094(4) 0.0624(14) Uani 1 1 d . . .
H14 H -0.6267 0.1707 0.6085 0.075 Uiso 1 1 calc R . .
C15 C -0.5185(5) 0.1522(5) 0.5398(4) 0.0613(14) Uani 1 1 d . . .
H15 H -0.5731 0.1160 0.4911 0.074 Uiso 1 1 calc R . .
C16 C -0.4035(4) 0.1741(5) 0.5431(3) 0.0541(12) Uani 1 1 d . . .
H16 H -0.3817 0.1528 0.4955 0.065 Uiso 1 1 calc R . .
C31 C -0.1770(5) 0.0459(5) 0.6470(4) 0.0630(15) Uani 1 1 d . . .
H31 H -0.1853 0.0713 0.6989 0.076 Uiso 1 1 calc R . .
C30 C -0.1788(7) -0.0598(6) 0.6239(5) 0.087(2) Uani 1 1 d . . .
H30 H -0.1868 -0.1042 0.6598 0.105 Uiso 1 1 calc R . .
C29 C -0.1685(8) -0.0982(6) 0.5466(5) 0.093(3) Uani 1 1 d . . .
H29 H -0.1708 -0.1697 0.5296 0.112 Uiso 1 1 calc R . .
C28 C -0.1549(5) -0.0311(5) 0.4949(4) 0.0686(17) Uani 1 1 d . . .
H28 H -0.1455 -0.0554 0.4432 0.082 Uiso 1 1 calc R . .
C27 C -0.1551(4) 0.0741(4) 0.5208(3) 0.0480(11) Uani 1 1 d . . .
C26 C -0.1496(4) 0.1480(5) 0.4687(3) 0.0517(11) Uani 1 1 d . . .
C25 C -0.1533(6) 0.1241(6) 0.3865(3) 0.0743(17) Uani 1 1 d . . .
H25 H -0.1548 0.0561 0.3590 0.089 Uiso 1 1 calc R . .
C24 C -0.1548(8) 0.2019(8) 0.3464(4) 0.095(2) Uani 1 1 d . . .
H24 H -0.1569 0.1866 0.2913 0.114 Uiso 1 1 calc R . .
C23 C -0.1533(7) 0.3016(8) 0.3862(4) 0.089(2) Uani 1 1 d . . .
H23 H -0.1558 0.3535 0.3584 0.106 Uiso 1 1 calc R . .
C22 C -0.1481(5) 0.3248(5) 0.4689(3) 0.0609(14) Uani 1 1 d . . .
C21 C -0.1454(5) 0.4270(5) 0.5234(4) 0.0644(15) Uani 1 1 d . . .
C20 C -0.1528(8) 0.5150(7) 0.4963(6) 0.102(3) Uani 1 1 d . . .
H20 H -0.1591 0.5121 0.4419 0.122 Uiso 1 1 calc R . .
C19 C -0.1510(10) 0.6029(8) 0.5483(7) 0.127(4) Uani 1 1 d . . .
H19 H -0.1556 0.6623 0.5306 0.153 Uiso 1 1 calc R . .
C18 C -0.1424(9) 0.6063(7) 0.6277(7) 0.111(3) Uani 1 1 d . . .
H18 H -0.1414 0.6680 0.6644 0.134 Uiso 1 1 calc R . .
C17 C -0.1351(6) 0.5175(5) 0.6540(5) 0.078(2) Uani 1 1 d . . .
H17 H -0.1287 0.5206 0.7085 0.094 Uiso 1 1 calc R . .
C32 C 0.8475(5) 0.9924(5) 0.8902(3) 0.0545(12) Uani 1 1 d . . .
C33 C 0.8698(6) 0.8979(6) 0.8821(4) 0.0706(16) Uani 1 1 d . . .
H33 H 0.8273 0.8378 0.9024 0.085 Uiso 1 1 calc R . .
C34 C 0.9579(7) 0.8960(7) 0.8427(5) 0.086(2) Uani 1 1 d . . .
H34 H 0.9728 0.8328 0.8358 0.103 Uiso 1 1 calc R . .
C35 C 1.0223(6) 0.9845(7) 0.8140(4) 0.0799(19) Uani 1 1 d . . .
H35 H 1.0811 0.9816 0.7887 0.096 Uiso 1 1 calc R . .
C36 C 1.0009(6) 1.0791(7) 0.8224(4) 0.0749(17) Uani 1 1 d . . .
H36 H 1.0455 1.1401 0.8036 0.090 Uiso 1 1 calc R . .
C37 C 0.9127(6) 1.0808(5) 0.8590(4) 0.0655(15) Uani 1 1 d . . .
H37 H 0.8962 1.1427 0.8631 0.079 Uiso 1 1 calc R . .
C44 C 0.6559(5) 0.8728(4) 0.9666(3) 0.0520(12) Uani 1 1 d . . .
C49 C 0.7095(6) 0.8557(6) 1.0336(4) 0.0762(18) Uani 1 1 d . . .
H49 H 0.7840 0.9094 1.0618 0.091 Uiso 1 1 calc R . .
C48 C 0.6516(8) 0.7589(7) 1.0579(4) 0.089(2) Uani 1 1 d . . .
H48 H 0.6870 0.7479 1.1030 0.107 Uiso 1 1 calc R . .
C47 C 0.5434(8) 0.6794(5) 1.0164(4) 0.083(2) Uani 1 1 d . . .
H47 H 0.5057 0.6138 1.0328 0.100 Uiso 1 1 calc R . .
C46 C 0.4889(7) 0.6950(5) 0.9499(4) 0.082(2) Uani 1 1 d . . .
H46 H 0.4142 0.6412 0.9223 0.098 Uiso 1 1 calc R . .
C45 C 0.5461(6) 0.7911(5) 0.9249(3) 0.0644(15) Uani 1 1 d . . .
H45 H 0.5103 0.8010 0.8795 0.077 Uiso 1 1 calc R . .
C43 C 0.6327(5) 1.0128(5) 0.8632(3) 0.0601(14) Uani 1 1 d . . .
C38 C 0.6026(7) 0.9450(7) 0.7846(4) 0.086(2) Uani 1 1 d . . .
H38 H 0.6387 0.8991 0.7696 0.104 Uiso 1 1 calc R . .
C39 C 0.5184(9) 0.9464(9) 0.7286(5) 0.112(3) Uani 1 1 d . . .
H39 H 0.4994 0.9026 0.6755 0.134 Uiso 1 1 calc R . .
C40 C 0.4636(8) 1.0109(10) 0.7506(7) 0.121(4) Uani 1 1 d . . .
H40 H 0.4058 1.0095 0.7128 0.146 Uiso 1 1 calc R . .
C41 C 0.4926(7) 1.0786(9) 0.8285(7) 0.108(3) Uani 1 1 d . . .
H41 H 0.4550 1.1231 0.8433 0.129 Uiso 1 1 calc R . .
C42 C 0.5786(6) 1.0796(6) 0.8845(5) 0.0781(18) Uani 1 1 d . . .
H42 H 0.5996 1.1261 0.9370 0.094 Uiso 1 1 calc R . .
C50 C 0.7873(5) 1.1204(5) 1.0234(3) 0.0573(13) Uani 1 1 d . . .
C55 C 0.8960(6) 1.2124(5) 1.0375(4) 0.0648(14) Uani 1 1 d . . .
H55 H 0.9467 1.2107 1.0039 0.078 Uiso 1 1 calc R . .
C54 C 0.9282(7) 1.3067(5) 1.1021(4) 0.083(2) Uani 1 1 d . . .
H54 H 1.0015 1.3680 1.1122 0.100 Uiso 1 1 calc R . .
C52 C 0.7484(8) 1.2195(7) 1.1387(4) 0.086(2) Uani 1 1 d . . .
H52 H 0.6987 1.2218 1.1732 0.103 Uiso 1 1 calc R . .
C53 C 0.8548(8) 1.3112(6) 1.1509(4) 0.083(2) Uani 1 1 d . . .
H53 H 0.8765 1.3766 1.1927 0.100 Uiso 1 1 calc R . .
C51 C 0.7151(6) 1.1238(6) 1.0755(4) 0.0741(17) Uani 1 1 d . . .
H51 H 0.6435 1.0611 1.0680 0.089 Uiso 1 1 calc R . .
N1 N 0.0266(3) 0.3320(3) 0.6514(2) 0.0400(8) Uani 1 1 d . . .
N5 N 0.2078(5) 0.4277(5) 0.9017(3) 0.0706(14) Uani 1 1 d . . .
N3 N 0.2282(5) 0.1394(4) 0.7209(3) 0.0708(14) Uani 1 1 d . . .
N4 N 0.5471(5) 0.4757(6) 0.8275(3) 0.0824(17) Uani 1 1 d . . .
N2 N 0.3636(5) 0.3762(5) 0.5634(3) 0.0735(14) Uani 1 1 d . . .
N6 N 0.3541(6) 0.6570(5) 0.7332(3) 0.0796(16) Uani 1 1 d . . .
N7 N -0.1597(3) 0.3117(3) 0.7432(2) 0.0415(8) Uani 1 1 d . . .
N8 N -0.3222(3) 0.2249(3) 0.6122(2) 0.0434(8) Uani 1 1 d . . .
N9 N -0.1640(3) 0.1131(3) 0.5981(2) 0.0438(9) Uani 1 1 d . . .
N10 N -0.1475(3) 0.2474(4) 0.5077(2) 0.0460(9) Uani 1 1 d . . .
N11 N -0.1373(4) 0.4276(4) 0.6020(3) 0.0548(10) Uani 1 1 d . . .
P1 P 0.73239(12) 0.99926(11) 0.93613(8) 0.0501(3) Uani 1 1 d . . .
Ru1 Ru -0.14754(3) 0.27713(3) 0.62318(2) 0.03588(9) Uani 1 1 d . . .
Os1 Os 0.288180(15) 0.400083(15) 0.733308(10) 0.04093(7) Uani 1 1 d . . .
O2W O 0.6647(11) 0.7040(11) 0.7219(8) 0.219(5) Uiso 1 1 d . . .
O5W O 0.409(2) 0.5529(19) 0.4597(14) 0.201(8) Uiso 0.50 1 d P . .
O1WA O 0.7940(9) 0.6327(8) 0.9380(6) 0.0800(17) Uiso 0.50 1 d P A 1
O1WB O 0.7262(9) 0.5258(8) 0.8437(6) 0.0800(17) Uiso 0.50 1 d P B 2
O3WA O 0.773(3) 0.619(3) 0.804(2) 0.260(10) Uiso 0.50 1 d P C 1
O3WB O 0.688(3) 0.562(3) 0.729(2) 0.260(10) Uiso 0.50 1 d P D 2
O4WA O 0.447(2) 0.7216(18) 0.5984(13) 0.191(5) Uiso 0.50 1 d P E 1
O4WB O 0.540(2) 0.6491(19) 0.5759(14) 0.191(5) Uiso 0.50 1 d P F 2

loop_
_atom_site_aniso_label
_atom_site_aniso_U_11
_atom_site_aniso_U_22
_atom_site_aniso_U_33
_atom_site_aniso_U_23
_atom_site_aniso_U_13
_atom_site_aniso_U_12
C1 0.036(2) 0.037(2) 0.038(2) 0.0092(17) 0.0057(17) 0.0156(18)
C5 0.038(2) 0.053(3) 0.043(2) 0.007(2) -0.0020(19) 0.019(2)
C3 0.048(3) 0.050(3) 0.041(2) 0.011(2) 0.011(2) 0.021(2)
C4 0.045(3) 0.056(3) 0.048(3) 0.007(2) -0.001(2) 0.028(2)
C2 0.044(3) 0.051(3) 0.050(3) 0.017(2) 0.006(2) 0.022(2)
C7 0.044(3) 0.046(2) 0.048(2) 0.009(2) 0.000(2) 0.020(2)
C6 0.048(3) 0.047(3) 0.050(3) 0.009(2) 0.002(2) 0.020(2)
C8 0.064(3) 0.056(3) 0.042(3) 0.006(2) -0.003(2) 0.025(3)
C9 0.076(4) 0.068(3) 0.046(3) 0.011(2) 0.016(3) 0.032(3)
C10 0.052(3) 0.067(3) 0.054(3) 0.011(3) 0.012(2) 0.029(3)
C11 0.042(2) 0.044(2) 0.051(3) 0.014(2) 0.008(2) 0.022(2)
C12 0.038(2) 0.045(2) 0.051(3) 0.014(2) 0.0078(19) 0.022(2)
C13 0.051(3) 0.067(3) 0.062(3) 0.019(3) 0.015(2) 0.035(3)
C14 0.037(3) 0.078(4) 0.075(4) 0.019(3) 0.006(2) 0.031(3)
C15 0.039(3) 0.073(4) 0.060(3) 0.013(3) -0.003(2) 0.020(3)
C16 0.039(3) 0.071(3) 0.046(3) 0.010(2) -0.001(2) 0.025(2)
C31 0.069(4) 0.051(3) 0.059(3) 0.017(2) -0.006(3) 0.023(3)
C30 0.113(6) 0.054(3) 0.084(5) 0.022(3) -0.015(4) 0.035(4)
C29 0.115(6) 0.058(4) 0.096(5) -0.004(4) -0.025(4) 0.052(4)
C28 0.060(3) 0.063(3) 0.068(4) -0.013(3) -0.015(3) 0.034(3)
C27 0.036(2) 0.051(3) 0.047(2) 0.001(2) -0.0058(19) 0.020(2)
C26 0.042(3) 0.063(3) 0.042(2) 0.005(2) 0.002(2) 0.022(2)
C25 0.076(4) 0.086(4) 0.045(3) 0.005(3) 0.008(3) 0.027(4)
C24 0.108(6) 0.115(6) 0.044(3) 0.023(4) 0.006(4) 0.036(5)
C23 0.099(6) 0.111(6) 0.058(4) 0.047(4) 0.005(4) 0.042(5)
C22 0.057(3) 0.068(3) 0.055(3) 0.028(3) 0.001(2) 0.024(3)
C21 0.056(3) 0.062(3) 0.075(4) 0.031(3) -0.008(3) 0.026(3)
C20 0.114(7) 0.079(5) 0.116(6) 0.051(5) -0.014(5) 0.045(5)
C19 0.157(9) 0.081(6) 0.150(9) 0.045(6) -0.027(7) 0.067(6)
C18 0.124(7) 0.066(4) 0.145(8) 0.015(5) -0.011(6) 0.058(5)
C17 0.075(4) 0.056(3) 0.099(5) 0.008(3) -0.012(4) 0.038(3)
C32 0.054(3) 0.054(3) 0.049(3) 0.012(2) 0.002(2) 0.021(2)
C33 0.078(4) 0.067(4) 0.069(4) 0.021(3) 0.008(3) 0.035(3)
C34 0.095(5) 0.096(5) 0.081(5) 0.013(4) 0.012(4) 0.062(5)
C35 0.065(4) 0.108(6) 0.065(4) 0.015(4) 0.009(3) 0.043(4)
C36 0.066(4) 0.098(5) 0.061(4) 0.025(3) 0.017(3) 0.034(4)
C37 0.073(4) 0.067(4) 0.060(3) 0.026(3) 0.015(3) 0.032(3)
C44 0.059(3) 0.046(3) 0.048(3) 0.017(2) 0.002(2) 0.020(2)
C49 0.080(4) 0.068(4) 0.066(4) 0.026(3) -0.011(3) 0.022(3)
C48 0.126(7) 0.084(5) 0.067(4) 0.042(4) 0.012(4) 0.048(5)
C47 0.126(7) 0.048(3) 0.070(4) 0.025(3) 0.028(4) 0.028(4)
C46 0.093(5) 0.053(3) 0.068(4) 0.015(3) 0.009(4) 0.007(3)
C45 0.070(4) 0.054(3) 0.050(3) 0.014(2) -0.002(3) 0.014(3)
C43 0.055(3) 0.061(3) 0.062(3) 0.033(3) 0.005(2) 0.018(3)
C38 0.090(5) 0.094(5) 0.062(4) 0.035(4) -0.005(3) 0.027(4)
C39 0.103(7) 0.120(7) 0.077(5) 0.050(5) -0.023(5) 0.017(6)
C40 0.073(5) 0.146(9) 0.131(8) 0.096(8) -0.017(5) 0.019(6)
C41 0.068(5) 0.127(7) 0.161(9) 0.095(7) 0.027(5) 0.048(5)
C42 0.069(4) 0.086(5) 0.096(5) 0.049(4) 0.016(4) 0.039(4)
C50 0.066(3) 0.052(3) 0.051(3) 0.015(2) 0.005(2) 0.025(3)
C55 0.066(4) 0.048(3) 0.069(4) 0.018(3) 0.010(3) 0.016(3)
C54 0.094(5) 0.050(3) 0.077(4) 0.011(3) -0.001(4) 0.014(3)
C52 0.101(6) 0.096(5) 0.063(4) 0.008(4) 0.014(4) 0.055(5)
C53 0.115(6) 0.069(4) 0.061(4) 0.002(3) 0.001(4) 0.048(5)
C51 0.066(4) 0.075(4) 0.069(4) 0.014(3) 0.014(3) 0.024(3)
N1 0.0316(19) 0.045(2) 0.0398(19) 0.0105(15) -0.0002(15) 0.0158(16)
N5 0.068(3) 0.099(4) 0.046(3) 0.014(2) 0.009(2) 0.041(3)
N3 0.094(4) 0.051(3) 0.071(3) 0.018(2) 0.033(3) 0.032(3)
N4 0.052(3) 0.114(5) 0.076(3) 0.003(3) -0.012(3) 0.049(3)
N2 0.076(4) 0.099(4) 0.055(3) 0.030(3) 0.025(3) 0.041(3)
N6 0.108(5) 0.055(3) 0.077(4) 0.024(3) 0.014(3) 0.037(3)
N7 0.043(2) 0.0421(19) 0.0399(19) 0.0097(15) 0.0018(15) 0.0214(17)
N8 0.0330(19) 0.049(2) 0.047(2) 0.0152(17) 0.0013(16) 0.0180(17)
N9 0.040(2) 0.042(2) 0.044(2) 0.0081(16) -0.0056(16) 0.0194(17)
N10 0.039(2) 0.056(2) 0.0399(19) 0.0159(17) 0.0001(15) 0.0193(18)
N11 0.046(2) 0.047(2) 0.071(3) 0.019(2) 0.000(2) 0.022(2)
P1 0.0505(7) 0.0473(7) 0.0487(7) 0.0174(5) 0.0035(5) 0.0184(6)
Ru1 0.02986(17) 0.03999(18) 0.03706(17) 0.01071(14) -0.00020(13) 0.01674(14)
Os1 0.03410(10) 0.04490(11) 0.04133(11) 0.01079(7) 0.00015(7) 0.01785(8)

loop_
_atom_type_symbol
_atom_type_description
_atom_type_scat_dispersion_real
_atom_type_scat_dispersion_imag
_atom_type_scat_source
C C 0.0033 0.0016 'International Tables Vol C Tables 4.2.6.8 and 6.1.1.4'
H H 0.0000 0.0000 'International Tables Vol C Tables 4.2.6.8 and 6.1.1.4'
N N 0.0061 0.0033 'International Tables Vol C Tables 4.2.6.8 and 6.1.1.4'
O O 0.0106 0.0060 'International Tables Vol C Tables 4.2.6.8 and 6.1.1.4'
P P 0.1023 0.0942 'International Tables Vol C Tables 4.2.6.8 and 6.1.1.4'
Ru Ru -1.2594 0.8363 'International Tables Vol C Tables 4.2.6.8 and 6.1.1.4'
Os Os -1.2165 7.6030 'International Tables Vol C Tables 4.2.6.8 and 6.1.1.4'

loop_
_geom_angle_atom_site_label_1
_geom_angle_atom_site_label_2
_geom_angle_atom_site_label_3
_geom_angle
N1 C1 Os1 175.3(4)
N5 C5 Os1 177.8(5)
N3 C3 Os1 178.9(5)
N4 C4 Os1 179.3(5)
N2 C2 Os1 177.9(5)
N7 C7 C8 122.6(5)
N6 C6 Os1 176.7(5)
C9 C8 C7 119.1(5)
C8 C9 C10 119.2(5)
C11 C10 C9 118.7(5)
N7 C11 C10 122.5(5)
N7 C11 C12 114.1(4)
C10 C11 C12 123.4(4)
N8 C12 C13 121.2(4)
N8 C12 C11 114.8(4)
C13 C12 C11 123.9(5)
C14 C13 C12 119.5(5)
C13 C14 C15 120.3(5)
C14 C15 C16 118.5(5)
N8 C16 C15 122.7(5)
N9 C31 C30 122.8(6)
C29 C30 C31 118.7(6)
C28 C29 C30 119.9(6)
C29 C28 C27 119.1(6)
N9 C27 C28 121.0(5)
N9 C27 C26 115.7(4)
C28 C27 C26 123.3(5)
N10 C26 C25 119.6(5)
N10 C26 C27 112.7(4)
C25 C26 C27 127.5(5)
C24 C25 C26 119.1(7)
C23 C24 C25 120.8(6)
C24 C23 C22 119.2(6)
N10 C22 C23 119.5(6)
N10 C22 C21 112.5(5)
C23 C22 C21 128.0(6)
N11 C21 C20 122.0(7)
N11 C21 C22 115.0(5)
C20 C21 C22 123.0(7)
C19 C20 C21 119.6(8)
C20 C19 C18 119.9(7)
C19 C18 C17 120.0(8)
N11 C17 C18 120.9(8)
C37 C32 C33 119.3(6)
C37 C32 P1 119.4(4)
C33 C32 P1 121.2(5)
C32 C33 C34 118.3(6)
C35 C34 C33 121.5(7)
C34 C35 C36 120.5(7)
C37 C36 C35 118.7(7)
C36 C37 C32 121.7(6)
C45 C44 C49 119.1(5)
C45 C44 P1 121.9(4)
C49 C44 P1 119.0(5)
C48 C49 C44 119.7(6)
C47 C48 C49 120.5(6)
C48 C47 C46 120.5(6)
C45 C46 C47 119.5(7)
C46 C45 C44 120.7(6)
C42 C43 C38 119.6(6)
C42 C43 P1 122.0(5)
C38 C43 P1 118.1(5)
C43 C38 C39 119.4(9)
C40 C39 C38 120.5(9)
C39 C40 C41 120.6(8)
C40 C41 C42 119.2(9)
C43 C42 C41 120.5(8)
C51 C50 C55 119.1(6)
C51 C50 P1 118.1(5)
C55 C50 P1 122.7(5)
C54 C55 C50 119.4(7)
C53 C54 C55 121.0(7)
C53 C52 C51 119.9(7)
C54 C53 C52 120.0(7)
C50 C51 C52 120.4(7)
C1 N1 Ru1 168.7(4)
C7 N7 C11 117.8(4)
C7 N7 Ru1 126.5(3)
C11 N7 Ru1 115.4(3)
C16 N8 C12 117.7(4)
C16 N8 Ru1 126.3(3)
C12 N8 Ru1 115.7(3)
C31 N9 C27 118.4(4)
C31 N9 Ru1 128.7(4)
C27 N9 Ru1 112.8(3)
C22 N10 C26 121.7(4)
C22 N10 Ru1 119.3(4)
C26 N10 Ru1 118.9(3)
C17 N11 C21 117.7(5)
C17 N11 Ru1 128.3(5)
C21 N11 Ru1 113.7(4)
C32 P1 C44 111.3(3)
C32 P1 C43 108.0(3)
C44 P1 C43 108.9(3)
C32 P1 C50 111.2(3)
C44 P1 C50 108.4(3)
C43 P1 C50 108.9(3)
N10 Ru1 N1 90.88(16)
N10 Ru1 N8 97.36(16)
N1 Ru1 N8 171.74(15)
N10 Ru1 N9 79.42(16)
N1 Ru1 N9 87.09(15)
N8 Ru1 N9 93.81(15)
N10 Ru1 N11 79.13(18)
N1 Ru1 N11 95.22(16)
N8 Ru1 N11 86.95(16)
N9 Ru1 N11 158.46(18)
N10 Ru1 N7 175.05(15)
N1 Ru1 N7 93.39(15)
N8 Ru1 N7 78.41(15)
N9 Ru1 N7 103.30(15)
N11 Ru1 N7 97.95(17)
C1 Os1 C2 91.49(18)
C1 Os1 C6 89.28(19)
C2 Os1 C6 87.3(2)
C1 Os1 C4 177.70(17)
C2 Os1 C4 90.7(2)
C6 Os1 C4 90.2(2)
C1 Os1 C3 91.24(19)
C2 Os1 C3 89.78(19)
C6 Os1 C3 177.05(19)
C4 Os1 C3 89.3(2)
C1 Os1 C5 88.24(17)
C2 Os1 C5 179.15(18)
C6 Os1 C5 91.9(2)
C4 Os1 C5 89.53(19)
C3 Os1 C5 91.03(19)

loop_
_geom_bond_atom_site_label_1
_geom_bond_atom_site_label_2
_geom_bond_distance
C1 N1 1.148(6)
C1 Os1 2.045(4)
C5 N5 1.142(7)
C5 Os1 2.068(5)
C3 N3 1.136(7)
C3 Os1 2.065(5)
C4 N4 1.144(7)
C4 Os1 2.056(5)
C2 N2 1.149(7)
C2 Os1 2.053(5)
C7 N7 1.342(6)
C7 C8 1.384(7)
C6 N6 1.131(7)
C6 Os1 2.053(5)
C8 C9 1.371(8)
C9 C10 1.391(8)
C10 C11 1.375(7)
C11 N7 1.358(6)
C11 C12 1.476(6)
C12 N8 1.368(6)
C12 C13 1.384(7)
C13 C14 1.360(8)
C14 C15 1.362(8)
C15 C16 1.385(7)
C16 N8 1.343(6)
C31 N9 1.331(7)
C31 C30 1.381(9)
C30 C29 1.377(11)
C29 C28 1.368(10)
C28 C27 1.391(7)
C27 N9 1.371(6)
C27 C26 1.455(7)
C26 N10 1.353(7)
C26 C25 1.387(7)
C25 C24 1.370(11)
C24 C23 1.365(11)
C23 C22 1.393(9)
C22 N10 1.346(7)
C22 C21 1.482(9)
C21 N11 1.353(8)
C21 C20 1.388(8)
C20 C19 1.319(13)
C19 C18 1.358(14)
C18 C17 1.391(10)
C17 N11 1.338(8)
C32 C37 1.392(8)
C32 C33 1.394(8)
C32 P1 1.792(6)
C33 C34 1.400(10)
C34 C35 1.363(11)
C35 C36 1.388(10)
C36 C37 1.372(9)
C44 C45 1.379(8)
C44 C49 1.394(7)
C44 P1 1.793(5)
C49 C48 1.380(10)
C48 C47 1.358(11)
C47 C46 1.382(10)
C46 C45 1.377(9)
C43 C42 1.368(9)
C43 C38 1.386(9)
C43 P1 1.795(5)
C38 C39 1.387(11)
C39 C40 1.353(15)
C40 C41 1.377(15)
C41 C42 1.388(10)
C50 C51 1.377(9)
C50 C55 1.386(8)
C50 P1 1.800(6)
C55 C54 1.382(9)
C54 C53 1.352(11)
C52 C53 1.371(12)
C52 C51 1.378(9)
N1 Ru1 2.024(4)
N7 Ru1 2.077(4)
N8 Ru1 2.044(4)
N9 Ru1 2.065(4)
N10 Ru1 1.961(4)
N11 Ru1 2.074(4)
